data_4069758
loop_
_publ_author_name
'Bonnier, Catherine'
'Piers, Warren E.'
'Al-Sheikh Ali, Adeeb'
'Thompson, Alison'
'Parvez, Masood'

_publ_section_title
;
 Perfluoroaryl-Substituted Boron Dipyrrinato Complexes
;
_journal_issue 16
_journal_name_full Organometallics
_journal_page_first 4845
_journal_paper_doi 10.1021/om900402e
_journal_volume 28
_journal_year 2009
_chemical_formula_sum 'C29 H23 B F10 N2'
_chemical_formula_weight 600.30
_chemical_name_systematic
;
 ?
;
_space_group_IT_number 2
_symmetry_cell_setting triclinic
_symmetry_space_group_name_Hall '-P 1'
_symmetry_space_group_name_H-M 'P -1'
_atom_sites_solution_hydrogens geom
_atom_sites_solution_primary direct
_atom_sites_solution_secondary difmap
_cell_angle_alpha 75.18(2)
_cell_angle_beta 79.36(2)
_cell_angle_gamma 79.16(2)
_cell_formula_units_Z 2
_cell_length_a 10.023(3)
_cell_length_b 11.410(5)
_cell_length_c 12.439(4)
_cell_measurement_reflns_used 8911
_cell_measurement_temperature 173(2)
_cell_measurement_theta_max 25.00
_cell_measurement_theta_min 1.87
_cell_volume 1336.7(8)
_computing_cell_refinement 'HKL DENZO (Otwinowski & Minor, 1997)'
_computing_data_collection 'COLLECT (Hooft, 1998)'
_computing_data_reduction 'SCALEPACK (Otwinowski & Minor, 1997)'
_computing_molecular_graphics 'ORTEPII (Johnson, 1976)'
_computing_publication_material 'SHELXL-97 (Sheldrick, 1997)'
_computing_structure_refinement 'SHELXL-97 (Sheldrick, 1997)'
_computing_structure_solution 'SAPI91 (Fan, 1991)'
_diffrn_ambient_temperature 173(2)
_diffrn_measured_fraction_theta_full 0.996
_diffrn_measured_fraction_theta_max 0.996
_diffrn_measurement_device_type 'Nonius KappaCCD'
_diffrn_measurement_method ' \w and \f '
_diffrn_radiation_monochromator graphite
_diffrn_radiation_source 'fine-focus sealed tube'
_diffrn_radiation_type MoK\a
_diffrn_radiation_wavelength 0.71073
_diffrn_reflns_av_R_equivalents 0.0224
_diffrn_reflns_av_sigmaI/netI 0.0352
_diffrn_reflns_limit_h_max 11
_diffrn_reflns_limit_h_min -11
_diffrn_reflns_limit_k_max 13
_diffrn_reflns_limit_k_min -13
_diffrn_reflns_limit_l_max 14
_diffrn_reflns_limit_l_min -14
_diffrn_reflns_number 8911
_diffrn_reflns_theta_full 24.98
_diffrn_reflns_theta_max 25.00
_diffrn_reflns_theta_min 1.87
_diffrn_standards_number 0
_exptl_absorpt_coefficient_mu 0.136
_exptl_absorpt_correction_T_max 0.9865
_exptl_absorpt_correction_T_min 0.9786
_exptl_absorpt_correction_type multi-scan
_exptl_absorpt_process_details 'SORTAV: (Blessing, 1997)'
_exptl_crystal_colour orange
_exptl_crystal_density_diffrn 1.492
_exptl_crystal_density_method 'not measured'
_exptl_crystal_description block
_exptl_crystal_F_000 612
_exptl_crystal_size_max 0.16
_exptl_crystal_size_mid 0.12
_exptl_crystal_size_min 0.10
_refine_diff_density_max 0.219
_refine_diff_density_min -0.274
_refine_diff_density_rms 0.047
_refine_ls_extinction_method none
_refine_ls_goodness_of_fit_ref 1.032
_refine_ls_hydrogen_treatment constr
_refine_ls_matrix_type full
_refine_ls_number_parameters 383
_refine_ls_number_reflns 4686
_refine_ls_number_restraints 0
_refine_ls_restrained_S_all 1.032
_refine_ls_R_factor_all 0.0583
_refine_ls_R_factor_gt 0.0406
_refine_ls_shift/su_max 0.000
_refine_ls_shift/su_mean 0.000
_refine_ls_structure_factor_coef Fsqd
_refine_ls_weighting_details 'calc w=1/[\s^2^(Fo^2^)+(0.0570P)^2^+0.4600P] where P=(Fo^2^+2Fc^2^)/3'
_refine_ls_weighting_scheme calc
_refine_ls_wR_factor_gt 0.1004
_refine_ls_wR_factor_ref 0.1132
_reflns_number_gt 3597
_reflns_number_total 4686
_reflns_threshold_expression 'I >2sigma(I)'
_cod_data_source_file om900402e_si_004.cif
_cod_data_source_block Compound_I
_cod_depositor_comments
;
The following automatic conversions were performed:

'_symmetry_cell_setting' value 'Triclinic' changed to 'triclinic'
according to /home/saulius/struct/CIF-dictionaries/cif_core.dic
dictionary named 'cif_core.dic' version 2.4.2 from
2011-04-26.

'_exptl_absorpt_correction_type' value 'Multi-scan'
changed to 'multi-scan' according to
/home/saulius/struct/CIF-dictionaries/cif_core.dic dictionary named
'cif_core.dic' version 2.4.2 from 2011-04-26.

Automatic conversion script
Id: cif_fix_values 1715 2011-07-08 13:25:40Z adriana 
;
_cod_database_code 4069758

loop_
_symmetry_equiv_pos_as_xyz
'x, y, z'
'-x, -y, -z'

loop_
_atom_site_label
_atom_site_type_symbol
_atom_site_fract_x
_atom_site_fract_y
_atom_site_fract_z
_atom_site_U_iso_or_equiv
_atom_site_adp_type
_atom_site_occupancy
_atom_site_symmetry_multiplicity
_atom_site_calc_flag
_atom_site_refinement_flags
F1 F 0.11101(12) 0.23017(11) 0.16812(9) 0.0413(3) Uani 1 1 d .
F2 F -0.04347(14) 0.05568(14) 0.23472(12) 0.0577(4) Uani 1 1 d .
F3 F 0.00287(14) -0.13122(13) 0.41797(11) 0.0563(4) Uani 1 1 d .
F4 F 0.21460(13) -0.13708(11) 0.52824(10) 0.0488(3) Uani 1 1 d .
F5 F 0.37502(11) 0.03241(11) 0.46214(9) 0.0386(3) Uani 1 1 d .
F6 F 0.26436(11) 0.22232(12) 0.52758(9) 0.0406(3) Uani 1 1 d .
F7 F 0.40527(14) 0.27340(13) 0.66313(9) 0.0494(3) Uani 1 1 d .
F8 F 0.63757(14) 0.37873(13) 0.58178(11) 0.0547(4) Uani 1 1 d .
F9 F 0.71744(14) 0.43900(13) 0.35541(11) 0.0564(4) Uani 1 1 d .
F10 F 0.57664(12) 0.39236(11) 0.21544(9) 0.0409(3) Uani 1 1 d .
N1 N 0.45258(15) 0.22833(14) 0.16740(12) 0.0253(3) Uani 1 1 d .
N2 N 0.24711(15) 0.38367(14) 0.21535(12) 0.0270(4) Uani 1 1 d .
C1 C 0.56012(18) 0.13629(17) 0.16974(15) 0.0272(4) Uani 1 1 d .
C2 C 0.63199(18) 0.13919(18) 0.06008(15) 0.0289(4) Uani 1 1 d .
C3 C 0.56662(19) 0.23742(18) -0.01178(15) 0.0291(4) Uani 1 1 d .
C4 C 0.45550(18) 0.29377(17) 0.05511(14) 0.0267(4) Uani 1 1 d .
C5 C 0.36200(19) 0.39631(17) 0.02476(15) 0.0290(4) Uani 1 1 d .
H5 H 0.3678 0.4382 -0.0521 0.035 Uiso 1 1 calc R
C6 C 0.26019(19) 0.44120(17) 0.10076(15) 0.0280(4) Uani 1 1 d .
C7 C 0.15127(19) 0.53911(18) 0.08197(16) 0.0313(4) Uani 1 1 d .
C8 C 0.07040(19) 0.54013(18) 0.18521(17) 0.0338(5) Uani 1 1 d .
C9 C 0.13188(19) 0.44408(18) 0.26582(16) 0.0313(4) Uani 1 1 d .
C10 C 0.5983(2) 0.04707(19) 0.27313(16) 0.0379(5) Uani 1 1 d .
H10A H 0.6951 0.0113 0.2597 0.046 Uiso 1 1 calc R
H10B H 0.5408 -0.0181 0.2932 0.046 Uiso 1 1 calc R
H10C H 0.5844 0.0891 0.3348 0.046 Uiso 1 1 calc R
C11 C 0.7524(2) 0.0474(2) 0.02933(17) 0.0367(5) Uani 1 1 d .
H11A H 0.8149 0.0284 0.0865 0.044 Uiso 1 1 calc R
H11B H 0.8035 0.0843 -0.0438 0.044 Uiso 1 1 calc R
C12 C 0.7108(3) -0.0710(2) 0.0211(2) 0.0568(7) Uani 1 1 d .
H12A H 0.7931 -0.1275 0.0018 0.068 Uiso 1 1 calc R
H12B H 0.6515 -0.0532 -0.0372 0.068 Uiso 1 1 calc R
H12C H 0.6610 -0.1086 0.0935 0.068 Uiso 1 1 calc R
C13 C 0.6029(2) 0.2799(2) -0.13670(16) 0.0394(5) Uani 1 1 d .
H13A H 0.5376 0.3520 -0.1645 0.059 Uiso 0.50 1 calc PR
H13B H 0.5988 0.2141 -0.1729 0.059 Uiso 0.50 1 calc PR
H13C H 0.6959 0.3013 -0.1542 0.059 Uiso 0.50 1 calc PR
H13D H 0.6839 0.2263 -0.1632 0.059 Uiso 0.50 1 calc PR
H13E H 0.6228 0.3642 -0.1548 0.059 Uiso 0.50 1 calc PR
H13F H 0.5256 0.2770 -0.1736 0.059 Uiso 0.50 1 calc PR
C15 C 0.1284(2) 0.6225(2) -0.02953(18) 0.0421(5) Uani 1 1 d .
H15A H 0.2022 0.6001 -0.0876 0.063 Uiso 0.50 1 calc PR
H15B H 0.1280 0.7074 -0.0262 0.063 Uiso 0.50 1 calc PR
H15C H 0.0399 0.6144 -0.0477 0.063 Uiso 0.50 1 calc PR
H15D H 0.0446 0.6812 -0.0201 0.063 Uiso 0.50 1 calc PR
H15E H 0.1187 0.5739 -0.0815 0.063 Uiso 0.50 1 calc PR
H15F H 0.2068 0.6669 -0.0600 0.063 Uiso 0.50 1 calc PR
C16 C -0.0582(2) 0.6272(2) 0.2077(2) 0.0438(5) Uani 1 1 d .
H16A H -0.1103 0.6451 0.1436 0.053 Uiso 1 1 calc R
H16B H -0.1161 0.5869 0.2755 0.053 Uiso 1 1 calc R
C17 C -0.0318(3) 0.7450(2) 0.2248(3) 0.0655(7) Uani 1 1 d .
H17A H -0.1194 0.7971 0.2401 0.079 Uiso 1 1 calc R
H17B H 0.0224 0.7871 0.1569 0.079 Uiso 1 1 calc R
H17C H 0.0189 0.7283 0.2886 0.079 Uiso 1 1 calc R
C18 C 0.0796(2) 0.4099(2) 0.38767(17) 0.0442(5) Uani 1 1 d .
H18A H -0.0162 0.4478 0.4013 0.053 Uiso 1 1 calc R
H18B H 0.1352 0.4387 0.4300 0.053 Uiso 1 1 calc R
H18C H 0.0855 0.3205 0.4121 0.053 Uiso 1 1 calc R
C19 C 0.24954(18) 0.14789(17) 0.31395(14) 0.0259(4) Uani 1 1 d .
C20 C 0.14171(19) 0.14246(18) 0.25945(15) 0.0301(4) Uani 1 1 d .
C21 C 0.0597(2) 0.0516(2) 0.29172(18) 0.0376(5) Uani 1 1 d .
C22 C 0.0835(2) -0.04287(19) 0.38258(17) 0.0378(5) Uani 1 1 d .
C23 C 0.1904(2) -0.04556(18) 0.43806(16) 0.0345(5) Uani 1 1 d .
C24 C 0.27054(18) 0.04658(18) 0.40258(15) 0.0294(4) Uani 1 1 d .
C25 C 0.41726(18) 0.29527(17) 0.36184(14) 0.0267(4) Uani 1 1 d .
C26 C 0.37878(19) 0.27267(18) 0.47790(15) 0.0309(4) Uani 1 1 d .
C27 C 0.4497(2) 0.29993(19) 0.55127(15) 0.0345(5) Uani 1 1 d .
C28 C 0.5651(2) 0.35419(19) 0.51116(17) 0.0370(5) Uani 1 1 d .
C29 C 0.6057(2) 0.38367(19) 0.39718(18) 0.0362(5) Uani 1 1 d .
C30 C 0.53168(19) 0.35570(18) 0.32650(15) 0.0301(4) Uani 1 1 d .
B1 B 0.3410(2) 0.2630(2) 0.26730(17) 0.0259(4) Uani 1 1 d .

loop_
_atom_site_aniso_label
_atom_site_aniso_U_11
_atom_site_aniso_U_22
_atom_site_aniso_U_33
_atom_site_aniso_U_23
_atom_site_aniso_U_13
_atom_site_aniso_U_12
F1 0.0476(7) 0.0419(7) 0.0371(6) -0.0011(5) -0.0241(5) -0.0064(6)
F2 0.0507(8) 0.0706(10) 0.0640(9) -0.0140(7) -0.0259(7) -0.0240(7)
F3 0.0599(8) 0.0513(8) 0.0630(8) -0.0126(7) 0.0017(7) -0.0325(7)
F4 0.0546(8) 0.0358(7) 0.0450(7) 0.0101(6) -0.0046(6) -0.0090(6)
F5 0.0346(6) 0.0431(7) 0.0332(6) 0.0071(5) -0.0144(5) -0.0064(5)
F6 0.0371(6) 0.0595(8) 0.0263(6) -0.0086(5) 0.0011(5) -0.0166(6)
F7 0.0643(8) 0.0636(9) 0.0243(6) -0.0116(6) -0.0110(5) -0.0127(7)
F8 0.0653(9) 0.0601(9) 0.0528(8) -0.0174(7) -0.0312(7) -0.0154(7)
F9 0.0527(8) 0.0628(9) 0.0624(9) -0.0096(7) -0.0115(6) -0.0337(7)
F10 0.0485(7) 0.0434(7) 0.0307(6) -0.0006(5) -0.0018(5) -0.0212(6)
N1 0.0276(8) 0.0260(9) 0.0204(7) -0.0014(6) -0.0059(6) -0.0026(7)
N2 0.0286(8) 0.0266(9) 0.0241(8) -0.0036(6) -0.0057(6) -0.0006(7)
C1 0.0265(9) 0.0279(10) 0.0273(9) -0.0048(8) -0.0058(7) -0.0047(8)
C2 0.0281(10) 0.0305(11) 0.0297(10) -0.0076(8) -0.0049(8) -0.0067(8)
C3 0.0306(10) 0.0347(11) 0.0235(9) -0.0069(8) -0.0045(8) -0.0076(8)
C4 0.0315(10) 0.0286(10) 0.0192(9) -0.0014(7) -0.0054(7) -0.0067(8)
C5 0.0339(10) 0.0301(11) 0.0220(9) 0.0004(8) -0.0078(8) -0.0074(8)
C6 0.0323(10) 0.0259(10) 0.0254(9) 0.0000(8) -0.0098(8) -0.0059(8)
C7 0.0310(10) 0.0263(11) 0.0362(11) -0.0013(8) -0.0123(8) -0.0039(8)
C8 0.0298(10) 0.0287(11) 0.0422(11) -0.0060(9) -0.0086(8) -0.0023(8)
C9 0.0304(10) 0.0295(11) 0.0331(10) -0.0070(8) -0.0042(8) -0.0026(8)
C10 0.0370(11) 0.0367(12) 0.0324(11) -0.0007(9) -0.0071(8) 0.0056(9)
C11 0.0319(10) 0.0424(13) 0.0346(11) -0.0122(9) -0.0024(8) -0.0006(9)
C12 0.0551(15) 0.0482(15) 0.0725(17) -0.0312(13) -0.0108(12) 0.0045(12)
C13 0.0435(12) 0.0479(13) 0.0245(10) -0.0066(9) -0.0018(8) -0.0064(10)
C15 0.0427(12) 0.0354(12) 0.0436(12) 0.0024(10) -0.0171(10) 0.0008(9)
C16 0.0350(11) 0.0324(12) 0.0564(14) -0.0030(10) -0.0060(10) 0.0033(9)
C17 0.0525(15) 0.0514(16) 0.095(2) -0.0328(15) -0.0048(14) 0.0023(12)
C18 0.0428(12) 0.0454(14) 0.0364(11) -0.0097(10) 0.0020(9) 0.0063(10)
C19 0.0243(9) 0.0282(10) 0.0236(9) -0.0050(8) -0.0048(7) 0.0001(8)
C20 0.0305(10) 0.0335(11) 0.0257(9) -0.0050(8) -0.0081(8) -0.0017(8)
C21 0.0306(10) 0.0449(13) 0.0431(12) -0.0151(10) -0.0105(9) -0.0083(9)
C22 0.0379(11) 0.0345(12) 0.0430(12) -0.0116(10) 0.0029(9) -0.0149(9)
C23 0.0361(11) 0.0291(11) 0.0316(10) 0.0010(8) -0.0003(8) -0.0037(9)
C24 0.0260(9) 0.0317(11) 0.0279(10) -0.0030(8) -0.0053(7) -0.0019(8)
C25 0.0270(9) 0.0263(10) 0.0254(9) -0.0040(8) -0.0068(7) -0.0003(8)
C26 0.0309(10) 0.0339(11) 0.0277(10) -0.0059(8) -0.0049(8) -0.0052(8)
C27 0.0431(11) 0.0369(12) 0.0242(10) -0.0069(8) -0.0101(8) -0.0025(9)
C28 0.0443(12) 0.0356(12) 0.0376(11) -0.0119(9) -0.0212(9) -0.0016(10)
C29 0.0347(11) 0.0307(11) 0.0459(12) -0.0063(9) -0.0101(9) -0.0111(9)
C30 0.0341(10) 0.0278(11) 0.0264(10) -0.0021(8) -0.0056(8) -0.0042(8)
B1 0.0270(10) 0.0264(11) 0.0216(10) -0.0013(8) -0.0048(8) -0.0020(9)

loop_
_atom_type_symbol
_atom_type_description
_atom_type_scat_dispersion_real
_atom_type_scat_dispersion_imag
_atom_type_scat_source
C C 0.0033 0.0016 'International Tables Vol C Tables 4.2.6.8 and 6.1.1.4'
H H 0.0000 0.0000 'International Tables Vol C Tables 4.2.6.8 and 6.1.1.4'
N N 0.0061 0.0033 'International Tables Vol C Tables 4.2.6.8 and 6.1.1.4'
F F 0.0171 0.0103 'International Tables Vol C Tables 4.2.6.8 and 6.1.1.4'
B B 0.0013 0.0007 'International Tables Vol C Tables 4.2.6.8 and 6.1.1.4'

loop_
_geom_angle_atom_site_label_1
_geom_angle_atom_site_label_2
_geom_angle_atom_site_label_3
_geom_angle
C1 N1 C4 106.65(15)
C1 N1 B1 129.63(15)
C4 N1 B1 123.71(15)
C9 N2 C6 106.61(15)
C9 N2 B1 128.81(15)
C6 N2 B1 124.19(15)
N1 C1 C2 110.31(16)
N1 C1 C10 124.62(16)
C2 C1 C10 125.06(17)
C3 C2 C1 107.23(17)
C3 C2 C11 127.39(17)
C1 C2 C11 125.31(18)
C2 C3 C4 106.83(16)
C2 C3 C13 128.16(18)
C4 C3 C13 125.01(18)
C5 C4 N1 121.23(16)
C5 C4 C3 129.79(16)
N1 C4 C3 108.97(16)
C4 C5 C6 122.90(17)
C4 C5 H5 118.6
C6 C5 H5 118.6
C5 C6 N2 121.07(17)
C5 C6 C7 129.60(17)
N2 C6 C7 109.20(16)
C8 C7 C6 106.82(17)
C8 C7 C15 127.60(18)
C6 C7 C15 125.56(18)
C7 C8 C9 107.28(17)
C7 C8 C16 126.56(19)
C9 C8 C16 126.16(19)
N2 C9 C8 110.07(16)
N2 C9 C18 123.76(17)
C8 C9 C18 126.15(18)
C1 C10 H10A 109.5
C1 C10 H10B 109.5
H10A C10 H10B 109.5
C1 C10 H10C 109.5
H10A C10 H10C 109.5
H10B C10 H10C 109.5
C2 C11 C12 113.03(18)
C2 C11 H11A 109.0
C12 C11 H11A 109.0
C2 C11 H11B 109.0
C12 C11 H11B 109.0
H11A C11 H11B 107.8
C11 C12 H12A 109.5
C11 C12 H12B 109.5
H12A C12 H12B 109.5
C11 C12 H12C 109.5
H12A C12 H12C 109.5
H12B C12 H12C 109.5
C3 C13 H13A 109.5
C3 C13 H13B 109.5
H13A C13 H13B 109.5
C3 C13 H13C 109.5
H13A C13 H13C 109.5
H13B C13 H13C 109.5
C3 C13 H13D 109.5
H13A C13 H13D 141.1
H13B C13 H13D 56.3
H13C C13 H13D 56.3
C3 C13 H13E 109.5
H13A C13 H13E 56.3
H13B C13 H13E 141.1
H13C C13 H13E 56.3
H13D C13 H13E 109.5
C3 C13 H13F 109.5
H13A C13 H13F 56.3
H13B C13 H13F 56.3
H13C C13 H13F 141.1
H13D C13 H13F 109.5
H13E C13 H13F 109.5
C7 C15 H15A 109.5
C7 C15 H15B 109.5
H15A C15 H15B 109.5
C7 C15 H15C 109.5
H15A C15 H15C 109.5
H15B C15 H15C 109.5
C7 C15 H15D 109.5
H15A C15 H15D 141.1
H15B C15 H15D 56.3
H15C C15 H15D 56.3
C7 C15 H15E 109.5
H15A C15 H15E 56.3
H15B C15 H15E 141.1
H15C C15 H15E 56.3
H15D C15 H15E 109.5
C7 C15 H15F 109.5
H15A C15 H15F 56.3
H15B C15 H15F 56.3
H15C C15 H15F 141.1
H15D C15 H15F 109.5
H15E C15 H15F 109.5
C17 C16 C8 113.44(19)
C17 C16 H16A 108.9
C8 C16 H16A 108.9
C17 C16 H16B 108.9
C8 C16 H16B 108.9
H16A C16 H16B 107.7
C16 C17 H17A 109.5
C16 C17 H17B 109.5
H17A C17 H17B 109.5
C16 C17 H17C 109.5
H17A C17 H17C 109.5
H17B C17 H17C 109.5
C9 C18 H18A 109.5
C9 C18 H18B 109.5
H18A C18 H18B 109.5
C9 C18 H18C 109.5
H18A C18 H18C 109.5
H18B C18 H18C 109.5
C24 C19 C20 112.19(17)
C24 C19 B1 127.37(16)
C20 C19 B1 120.37(16)
F1 C20 C21 114.88(16)
F1 C20 C19 120.33(17)
C21 C20 C19 124.80(18)
F2 C21 C22 120.11(18)
F2 C21 C20 120.32(19)
C22 C21 C20 119.57(18)
F3 C22 C23 120.19(19)
F3 C22 C21 120.97(19)
C23 C22 C21 118.84(18)
F4 C23 C22 119.72(18)
F4 C23 C24 120.51(18)
C22 C23 C24 119.76(18)
F5 C24 C23 114.38(16)
F5 C24 C19 120.87(16)
C23 C24 C19 124.75(17)
C30 C25 C26 112.41(16)
C30 C25 B1 119.64(15)
C26 C25 B1 127.92(16)
F6 C26 C27 114.38(16)
F6 C26 C25 121.22(16)
C27 C26 C25 124.39(17)
F7 C27 C28 119.70(17)
F7 C27 C26 120.26(18)
C28 C27 C26 120.04(17)
F8 C28 C27 120.87(18)
F8 C28 C29 120.48(19)
C27 C28 C29 118.65(17)
F9 C29 C28 119.85(18)
F9 C29 C30 120.55(18)
C28 C29 C30 119.60(18)
F10 C30 C29 115.27(16)
F10 C30 C25 119.96(16)
C29 C30 C25 124.77(17)
N2 B1 N1 106.82(14)
N2 B1 C25 107.36(15)
N1 B1 C25 109.96(14)
N2 B1 C19 109.96(14)
N1 B1 C19 106.41(15)
C25 B1 C19 115.99(14)

loop_
_geom_bond_atom_site_label_1
_geom_bond_atom_site_label_2
_geom_bond_distance
F1 C20 1.349(2)
F2 C21 1.345(2)
F3 C22 1.346(2)
F4 C23 1.347(2)
F5 C24 1.354(2)
F6 C26 1.353(2)
F7 C27 1.354(2)
F8 C28 1.348(2)
F9 C29 1.344(2)
F10 C30 1.354(2)
N1 C1 1.355(2)
N1 C4 1.403(2)
N1 B1 1.588(2)
N2 C9 1.363(2)
N2 C6 1.402(2)
N2 B1 1.575(3)
C1 C2 1.415(3)
C1 C10 1.484(3)
C2 C3 1.383(3)
C2 C11 1.502(3)
C3 C4 1.417(3)
C3 C13 1.501(3)
C4 C5 1.372(3)
C5 C6 1.376(3)
C5 H5 0.9500
C6 C7 1.413(3)
C7 C8 1.388(3)
C7 C15 1.497(3)
C8 C9 1.414(3)
C8 C16 1.502(3)
C9 C18 1.485(3)
C10 H10A 0.9800
C10 H10B 0.9800
C10 H10C 0.9800
C11 C12 1.519(3)
C11 H11A 0.9900
C11 H11B 0.9900
C12 H12A 0.9800
C12 H12B 0.9800
C12 H12C 0.9800
C13 H13A 0.9800
C13 H13B 0.9800
C13 H13C 0.9800
C13 H13D 0.9800
C13 H13E 0.9800
C13 H13F 0.9800
C15 H15A 0.9800
C15 H15B 0.9800
C15 H15C 0.9800
C15 H15D 0.9800
C15 H15E 0.9800
C15 H15F 0.9800
C16 C17 1.492(3)
C16 H16A 0.9900
C16 H16B 0.9900
C17 H17A 0.9800
C17 H17B 0.9800
C17 H17C 0.9800
C18 H18A 0.9800
C18 H18B 0.9800
C18 H18C 0.9800
C19 C24 1.392(3)
C19 C20 1.396(3)
C19 B1 1.664(3)
C20 C21 1.378(3)
C21 C22 1.370(3)
C22 C23 1.369(3)
C23 C24 1.377(3)
C25 C30 1.393(3)
C25 C26 1.393(3)
C25 B1 1.662(3)
C26 C27 1.379(3)
C27 C28 1.367(3)
C28 C29 1.372(3)
C29 C30 1.378(3)

loop_
_geom_torsion_atom_site_label_1
_geom_torsion_atom_site_label_2
_geom_torsion_atom_site_label_3
_geom_torsion_atom_site_label_4
_geom_torsion
C4 N1 C1 C2 -1.1(2)
B1 N1 C1 C2 179.35(16)
C4 N1 C1 C10 177.70(18)
B1 N1 C1 C10 -1.8(3)
N1 C1 C2 C3 0.6(2)
C10 C1 C2 C3 -178.22(18)
N1 C1 C2 C11 -176.65(17)
C10 C1 C2 C11 4.6(3)
C1 C2 C3 C4 0.2(2)
C11 C2 C3 C4 177.33(18)
C1 C2 C3 C13 179.95(18)
C11 C2 C3 C13 -2.9(3)
C1 N1 C4 C5 -177.66(17)
B1 N1 C4 C5 1.9(3)
C1 N1 C4 C3 1.20(19)
B1 N1 C4 C3 -179.21(15)
C2 C3 C4 C5 177.88(19)
C13 C3 C4 C5 -1.9(3)
C2 C3 C4 N1 -0.9(2)
C13 C3 C4 N1 179.37(17)
N1 C4 C5 C6 -0.3(3)
C3 C4 C5 C6 -178.88(19)
C4 C5 C6 N2 0.4(3)
C4 C5 C6 C7 -174.84(19)
C9 N2 C6 C5 -175.50(17)
B1 N2 C6 C5 -2.1(3)
C9 N2 C6 C7 0.6(2)
B1 N2 C6 C7 173.97(16)
C5 C6 C7 C8 174.78(19)
N2 C6 C7 C8 -0.9(2)
C5 C6 C7 C15 -3.9(3)
N2 C6 C7 C15 -179.57(18)
C6 C7 C8 C9 0.8(2)
C15 C7 C8 C9 179.47(19)
C6 C7 C8 C16 -179.47(19)
C15 C7 C8 C16 -0.8(3)
C6 N2 C9 C8 -0.1(2)
B1 N2 C9 C8 -173.06(17)
C6 N2 C9 C18 178.71(19)
B1 N2 C9 C18 5.7(3)
C7 C8 C9 N2 -0.5(2)
C16 C8 C9 N2 179.80(18)
C7 C8 C9 C18 -179.2(2)
C16 C8 C9 C18 1.1(3)
C3 C2 C11 C12 -97.9(2)
C1 C2 C11 C12 78.7(2)
C7 C8 C16 C17 -84.5(3)
C9 C8 C16 C17 95.2(3)
C24 C19 C20 F1 -176.85(16)
B1 C19 C20 F1 0.3(3)
C24 C19 C20 C21 3.2(3)
B1 C19 C20 C21 -179.68(18)
F1 C20 C21 F2 -1.1(3)
C19 C20 C21 F2 178.83(18)
F1 C20 C21 C22 179.07(18)
C19 C20 C21 C22 -1.0(3)
F2 C21 C22 F3 -1.6(3)
C20 C21 C22 F3 178.22(18)
F2 C21 C22 C23 179.10(18)
C20 C21 C22 C23 -1.1(3)
F3 C22 C23 F4 0.0(3)
C21 C22 C23 F4 179.37(18)
F3 C22 C23 C24 -178.70(18)
C21 C22 C23 C24 0.6(3)
F4 C23 C24 F5 2.9(3)
C22 C23 C24 F5 -178.42(17)
F4 C23 C24 C19 -176.74(18)
C22 C23 C24 C19 2.0(3)
C20 C19 C24 F5 176.74(16)
B1 C19 C24 F5 -0.2(3)
C20 C19 C24 C23 -3.7(3)
B1 C19 C24 C23 179.41(18)
C30 C25 C26 F6 175.43(17)
B1 C25 C26 F6 -2.5(3)
C30 C25 C26 C27 -3.6(3)
B1 C25 C26 C27 178.46(19)
F6 C26 C27 F7 1.6(3)
C25 C26 C27 F7 -179.29(18)
F6 C26 C27 C28 -178.25(18)
C25 C26 C27 C28 0.9(3)
F7 C27 C28 F8 1.8(3)
C26 C27 C28 F8 -178.34(19)
F7 C27 C28 C29 -178.01(18)
C26 C27 C28 C29 1.8(3)
F8 C28 C29 F9 -1.0(3)
C27 C28 C29 F9 178.86(19)
F8 C28 C29 C30 178.76(19)
C27 C28 C29 C30 -1.4(3)
F9 C29 C30 F10 -2.6(3)
C28 C29 C30 F10 177.66(18)
F9 C29 C30 C25 177.96(18)
C28 C29 C30 C25 -1.8(3)
C26 C25 C30 F10 -175.31(17)
B1 C25 C30 F10 2.8(3)
C26 C25 C30 C29 4.1(3)
B1 C25 C30 C29 -177.81(19)
C9 N2 B1 N1 175.04(16)
C6 N2 B1 N1 3.2(2)
C9 N2 B1 C25 -67.0(2)
C6 N2 B1 C25 121.09(17)
C9 N2 B1 C19 60.0(2)
C6 N2 B1 C19 -111.90(18)
C1 N1 B1 N2 176.40(16)
C4 N1 B1 N2 -3.1(2)
C1 N1 B1 C25 60.2(2)
C4 N1 B1 C25 -119.28(17)
C1 N1 B1 C19 -66.2(2)
C4 N1 B1 C19 114.36(17)
C30 C25 B1 N2 -79.8(2)
C26 C25 B1 N2 98.0(2)
C30 C25 B1 N1 36.1(2)
C26 C25 B1 N1 -146.13(19)
C30 C25 B1 C19 156.84(17)
C26 C25 B1 C19 -25.4(3)
C24 C19 B1 N2 -150.51(18)
C20 C19 B1 N2 32.8(2)
C24 C19 B1 N1 94.2(2)
C20 C19 B1 N1 -82.5(2)
C24 C19 B1 C25 -28.5(3)
C20 C19 B1 C25 154.83(17)
